data_9012066
loop_
_publ_author_name
'Gaudin, E.'
'Jobic, S.'
'Evain, M.'
'Brec, R.'
'Rouxel, J.'

_publ_section_title
;
 Charge balance in some BixSey phases through atomic structure determination
 and band structure calculations
;
_journal_name_full 'Materials Research Bulletin'
_journal_page_first 549
_journal_page_last 561
_journal_paper_doi 10.1016/0025-5408(95)00030-5
_journal_volume 30
_journal_year 1995
_chemical_compound_source Synthetic
_chemical_formula_sum 'Bi0.755 Se0.745'
_chemical_name_mineral Nevskite
_space_group_IT_number 164
_symmetry_space_group_name_Hall '-P 3 2"'
_symmetry_space_group_name_H-M 'P -3 m 1'
_cell_angle_alpha 90
_cell_angle_beta 90
_cell_angle_gamma 120
_cell_formula_units_Z 8
_cell_length_a 4.212
_cell_length_b 4.212
_cell_length_c 22.942
_cell_volume 352.483
_database_code_amcsd 0014372
_exptl_crystal_density_diffrn 8.163
_cod_original_formula_sum 'Bi.755 Se.745'
_cod_database_code 9012066

loop_
_space_group_symop_operation_xyz
x,y,z
-y,-x,z
y,-x+y,-z
-x,-x+y,-z
-x+y,-x,z
-x+y,y,z
-x,-y,-z
y,x,-z
-y,x-y,z
x,x-y,z
x-y,x,-z
x-y,-y,-z

loop_
_atom_site_aniso_label
_atom_site_aniso_U_11
_atom_site_aniso_U_22
_atom_site_aniso_U_33
_atom_site_aniso_U_12
_atom_site_aniso_U_13
_atom_site_aniso_U_23
Bi1 0.02400 0.02400 0.03700 0.01220 0.00000 0.00000
Se1* 0.02400 0.02400 0.03700 0.01220 0.00000 0.00000
Se1 0.01800 0.01800 0.00400 0.00900 0.00000 0.00000
Bi2 0.01700 0.01700 0.03500 0.00870 0.00000 0.00000
Se2 0.01200 0.01200 0.01400 0.00600 0.00000 0.00000
Bi 0.00900 0.00900 0.00700 0.00480 0.00000 0.00000
Se3 0.01900 0.01900 0.02500 0.00980 0.00000 0.00000
Bi3* 0.01900 0.01900 0.02500 0.00980 0.00000 0.00000

loop_
_atom_site_label
_atom_site_fract_x
_atom_site_fract_y
_atom_site_fract_z
_atom_site_occupancy
_atom_site_U_iso_or_equiv
Bi1 0.33333 0.66667 0.04190 0.74000 0.02300
Se1* 0.33333 0.66667 0.04190 0.26000 0.02300
Se1 0.00000 0.00000 0.12790 1.00000 0.01300
Bi2 0.66667 0.33333 0.20410 1.00000 0.02300
Se2 0.33333 0.66667 0.27970 1.00000 0.01300
Bi 0.00000 0.00000 0.37270 1.00000 0.00900
Se3 0.66667 0.33333 0.44040 0.72000 0.02100
Bi3* 0.66667 0.33333 0.44040 0.28000 0.02100

loop_
_cod_changelog_entry_id
_cod_changelog_entry_author
_cod_changelog_entry_date
_cod_changelog_entry_text
1
;cod-tools version 3.10.1
Id: cif_fix_AMCSD_aniso_labels 10200 2024-08-01 14:09:44Z saulius
;
2024-08-02T12:21:45+03:00
;Changed the following '_atom_site_aniso_label' values:
'Se1'' -> 'Se1*'
'Bi3'' -> 'Bi3*'
;

loop_
_cod_related_entry_id
_cod_related_entry_database
_cod_related_entry_code
1 AMCSD 0014372
